data_4329451
loop_
_publ_author_name
'Sarah Petit'
'Petr Neugebauer'
'Guillaume Pilet'
'Guillaume Chastanet'
'Anne-Laure Barra'
'Arlei B. Antunes'
'Wolfgang Wernsdorfer'
'Dominique Luneau'

_publ_section_title
;
 Condensation of a Nickel Tetranuclear Cubane into a Heptanuclear
 Single-Molecule Magnet
;
_journal_name_full 'Inorganic Chemistry'
_journal_page_first 6645
_journal_page_last 6654
_journal_paper_doi 10.1021/ic3001637
_journal_volume 51
_journal_year 2012
_chemical_formula_moiety 'C28 H32 F24 Ni4 O16'
_chemical_formula_sum 'C28 H32 F24 Ni4 O16'
_chemical_formula_weight 1315.34
_space_group_IT_number 15
_symmetry_cell_setting monoclinic
_symmetry_space_group_name_Hall '-C 2yc'
_symmetry_space_group_name_H-M 'C 1 2/c 1'
_atom_sites_solution_hydrogens geom
_atom_sites_solution_primary direct
_audit_creation_date 05-12-19
_audit_creation_method CRYSTALS_ver_12.82
_cell_angle_alpha 90
_cell_angle_beta 121.66(3)
_cell_angle_gamma 90
_cell_formula_units_Z 8
_cell_length_a 35.49(3)
_cell_length_b 12.995(4)
_cell_length_c 23.98(1)
_cell_measurement_reflns_used 10735
_cell_measurement_temperature 293
_cell_measurement_theta_max 27
_cell_measurement_theta_min 2
_cell_volume 9414(10)
_computing_cell_refinement 'DENZO/SCALEPACK (Otwinowski & Minor, 1997)'
_computing_data_collection 'COLLECT. Nonius (1997-2001).'
_computing_data_reduction 'DENZO/SCALEPACK (Otwinowski & Minor, 1997)'
_computing_molecular_graphics 'CAMERON (Watkin et al., 1996)'
_computing_publication_material 'CRYSTALS (Betteridge et al., 2003)'
_computing_structure_refinement 'CRYSTALS (Betteridge et al., 2003)'
_computing_structure_solution 'SIR97 (Altomare et al., 1999)'
_diffrn_ambient_temperature 293
_diffrn_measured_fraction_theta_full 0.995
_diffrn_measured_fraction_theta_max 0.926
_diffrn_measurement_device_type 'Nonius Kappa CCD'
_diffrn_measurement_method \w/2\q
_diffrn_radiation_monochromator graphite
_diffrn_radiation_type 'Mo K\a'
_diffrn_radiation_wavelength 0.71073
_diffrn_reflns_av_R_equivalents 0.055
_diffrn_reflns_limit_h_max 46
_diffrn_reflns_limit_h_min 0
_diffrn_reflns_limit_k_max 17
_diffrn_reflns_limit_k_min 0
_diffrn_reflns_limit_l_max 27
_diffrn_reflns_limit_l_min -31
_diffrn_reflns_number 11615
_diffrn_reflns_theta_full 25.981
_diffrn_reflns_theta_max 28.551
_diffrn_reflns_theta_min 1.348
_diffrn_standards_number 0
_exptl_absorpt_coefficient_mu 1.732
_exptl_absorpt_correction_T_max 0.8557
_exptl_absorpt_correction_T_min 0.8468
_exptl_absorpt_correction_type none
_exptl_crystal_colour blue
_exptl_crystal_density_diffrn 1.856
_exptl_crystal_description cubic
_exptl_crystal_F_000 5248
_exptl_crystal_size_max 0.10
_exptl_crystal_size_mid 0.10
_exptl_crystal_size_min 0.09
_refine_diff_density_max 2.18
_refine_diff_density_min -1.01
_refine_ls_extinction_method none
_refine_ls_goodness_of_fit_ref 1.0834
_refine_ls_hydrogen_treatment noref
_refine_ls_matrix_type full
_refine_ls_number_parameters 641
_refine_ls_number_reflns 6602
_refine_ls_number_restraints 6
_refine_ls_R_factor_all 0.0979
_refine_ls_R_factor_gt 0.0515
_refine_ls_shift/su_max 0.006901
_refine_ls_structure_factor_coef F
_refine_ls_weighting_details
;
 Method, part 1, Chebychev polynomial, (Watkin, 1994, Prince, 1982) 
 [weight] = 1.0/[A~0~*T~0~(x)+A~1~*T~1~(x) ... +A~n-1~]*T~n-1~(x)] 
 where A~i~ are the Chebychev coefficients listed below and x= Fcalc/Fmax 
 Method = Robust Weighting (Prince, 1982) 
 W = [weight] * [1-(deltaF/6*sigmaF)^2^]^2^ 
 A~i~ are: 
 2.67 0.529 1.88 
;
_refine_ls_weighting_scheme calc
_refine_ls_wR_factor_all 0.1002
_refine_ls_wR_factor_gt 0.0610
_refine_ls_wR_factor_ref 0.0610
_reflns_limit_h_max 40
_reflns_limit_h_min -46
_reflns_limit_k_max 17
_reflns_limit_k_min 0
_reflns_limit_l_max 31
_reflns_limit_l_min 0
_reflns_number_gt 6602
_reflns_number_total 11124
_reflns_threshold_expression I>3.00u(I)
_oxford_diffrn_Wilson_B_factor 0.00
_oxford_diffrn_Wilson_scale 0.00
_oxford_refine_ls_scale 0.1786(3)
_oxford_structure_analysis_title 'import in C 2/c'
_cod_data_source_file ic3001637_si_001_1.cif
_cod_data_source_block '[Ni4]'
_cod_original_cell_volume 9414(9)
_cod_original_sg_symbol_H-M 'C 1 2/c 1 '
_cod_database_code 4329451

loop_
_symmetry_equiv_pos_as_xyz
x,y,z
-x,-y,-z
x+1/2,y+1/2,z
-x+1/2,-y+1/2,-z
-x,y,-z+1/2
x,-y,z+1/2
-x+1/2,y+1/2,-z+1/2
x+1/2,-y+1/2,z+1/2

loop_
_atom_site_label
_atom_site_type_symbol
_atom_site_fract_x
_atom_site_fract_y
_atom_site_fract_z
_atom_site_U_iso_or_equiv
_atom_site_occupancy
_atom_site_adp_type
_atom_site_refinement_flags_posn
Ni1 Ni 0.094002(18) 0.03129(4) 0.19655(3) 0.0183 1.0000 Uani .
Ni2 Ni 0.171209(19) 0.17367(5) 0.28389(3) 0.0204 1.0000 Uani .
Ni3 Ni 0.086318(19) 0.26559(5) 0.16971(3) 0.0200 1.0000 Uani .
Ni4 Ni 0.144930(19) 0.13255(5) 0.14021(3) 0.0210 1.0000 Uani .
O1 O 0.15239(10) 0.2544(2) 0.19990(15) 0.0200 1.0000 Uani .
C1 C 0.17816(17) 0.3421(4) 0.2030(3) 0.0310 1.0000 Uani .
O2 O 0.10435(10) 0.1663(2) 0.24642(15) 0.0191 1.0000 Uani .
C2 C 0.08567(16) 0.1804(4) 0.2860(2) 0.0243 1.0000 Uani .
O3 O 0.08167(10) 0.1310(2) 0.12262(14) 0.0193 1.0000 Uani .
C3 C 0.04382(16) 0.1138(4) 0.0579(2) 0.0288 1.0000 Uani .
O4 O 0.15880(10) 0.0512(2) 0.22231(15) 0.0207 1.0000 Uani .
C4 C 0.18949(16) -0.0335(4) 0.2432(2) 0.0277 1.0000 Uani .
O5 O 0.11291(11) -0.0514(3) 0.28230(16) 0.0252 1.0000 Uani .
C5 C 0.11405(18) -0.1611(4) 0.2882(3) 0.0347 1.0000 Uani .
O6 O 0.17635(12) 0.3104(3) 0.33411(17) 0.0331 1.0000 Uani .
C6 C 0.1883(2) 0.3219(6) 0.4002(3) 0.0551 1.0000 Uani .
O7 O 0.12992(12) -0.0008(3) 0.08427(18) 0.0311 1.0000 Uani .
C7 C 0.1518(2) -0.0434(5) 0.0536(3) 0.0457 1.0000 Uani .
O8 O 0.07172(13) 0.3463(3) 0.08513(17) 0.0305 1.0000 Uani .
C8 C 0.0656(2) 0.4541(4) 0.0735(3) 0.0432 1.0000 Uani .
O10 O 0.20830(11) 0.1315(3) 0.15983(17) 0.0283 1.0000 Uani .
C11 C 0.22175(17) 0.1708(4) 0.1260(2) 0.0295 1.0000 Uani .
C12 C 0.19751(19) 0.2296(5) 0.0687(3) 0.0355 1.0000 Uani .
C13 C 0.15309(18) 0.2543(4) 0.0415(2) 0.0292 1.0000 Uani .
O14 O 0.12734(11) 0.2271(3) 0.06058(17) 0.0280 1.0000 Uani .
C15 C 0.1316(2) 0.3278(5) -0.0180(3) 0.0383 1.0000 Uani .
F16 F 0.08769(14) 0.3259(4) -0.0499(2) 0.0756 1.0000 Uani .
F17 F 0.14265(17) 0.4231(3) 0.0019(2) 0.0815 1.0000 Uani .
F18 F 0.1434(2) 0.3082(5) -0.0602(2) 0.0995 1.0000 Uani .
C19 C 0.2715(2) 0.1524(5) 0.1541(3) 0.0428 1.0000 Uani .
F20 F 0.28609(12) 0.1941(4) 0.1179(2) 0.0637 1.0000 Uani .
F21 F 0.27992(14) 0.0533(4) 0.1567(3) 0.0775 1.0000 Uani .
F22 F 0.29543(12) 0.1914(5) 0.2132(2) 0.0759 1.0000 Uani .
O30 O 0.23749(11) 0.1820(3) 0.31815(16) 0.0275 1.0000 Uani .
C31 C 0.26748(16) 0.1419(4) 0.3692(2) 0.0284 1.0000 Uani .
C32 C 0.26420(18) 0.0818(4) 0.4155(3) 0.0349 1.0000 Uani .
C33 C 0.22374(17) 0.0549(4) 0.4074(2) 0.0296 1.0000 Uani .
O34 O 0.18515(11) 0.0807(3) 0.36184(16) 0.0270 1.0000 Uani .
C35 C 0.2236(2) -0.0138(5) 0.4595(3) 0.0415 1.0000 Uani .
F36 F 0.21373(15) 0.0410(4) 0.49635(19) 0.0643 1.0000 Uani .
F37 F 0.26245(13) -0.0580(4) 0.50021(19) 0.0616 1.0000 Uani .
F38 F 0.19322(17) -0.0875(4) 0.43177(19) 0.0869 1.0000 Uani .
C39 C 0.31468(19) 0.1595(5) 0.3824(3) 0.0452 1.0000 Uani .
F40 F 0.31711(11) 0.2438(3) 0.35386(19) 0.0498 1.0000 Uani .
F41 F 0.34464(13) 0.1666(5) 0.4451(2) 0.0986 1.0000 Uani .
F42 F 0.32578(16) 0.0817(4) 0.3580(4) 0.1034 1.0000 Uani .
O50 O 0.09757(11) 0.3937(3) 0.22668(17) 0.0281 1.0000 Uani .
C51 C 0.06771(18) 0.4495(4) 0.2250(2) 0.0280 1.0000 Uani .
C52 C 0.02224(17) 0.4347(4) 0.1895(3) 0.0314 1.0000 Uani .
C53 C 0.00185(16) 0.3501(4) 0.1475(2) 0.0263 1.0000 Uani .
O54 O 0.02032(11) 0.2757(3) 0.13775(16) 0.0268 1.0000 Uani .
C55 C -0.04907(18) 0.3469(4) 0.1058(3) 0.0318 1.0000 Uani .
F56 F -0.06520(11) 0.2523(3) 0.09229(19) 0.0483 1.0000 Uani .
F57 F -0.06327(11) 0.3942(3) 0.04860(16) 0.0500 1.0000 Uani .
F58 F -0.06750(11) 0.3957(3) 0.13493(18) 0.0530 1.0000 Uani .
C59 C 0.0869(2) 0.5436(4) 0.2701(3) 0.0411 1.0000 Uani .
F60 F 0.05755(14) 0.5937(3) 0.2788(2) 0.0605 1.0000 Uani .
F61 F 0.12059(13) 0.5188(3) 0.32892(18) 0.0526 1.0000 Uani .
F62 F 0.10266(18) 0.6101(3) 0.2447(2) 0.0716 1.0000 Uani .
O70 O 0.02961(11) 0.0157(3) 0.17099(17) 0.0259 1.0000 Uani .
C71 C 0.00565(16) -0.0596(4) 0.1430(2) 0.0267 1.0000 Uani .
C72 C 0.01455(16) -0.1469(4) 0.1162(2) 0.0265 1.0000 Uani .
C73 C 0.05396(15) -0.1567(4) 0.1171(2) 0.0234 1.0000 Uani .
O74 O 0.08711(11) -0.0968(3) 0.14234(16) 0.0244 1.0000 Uani .
C75 C 0.05998(17) -0.2495(4) 0.0826(2) 0.0300 1.0000 Uani .
F76 F 0.09409(11) -0.3067(2) 0.12570(17) 0.0423 1.0000 Uani .
F77 F 0.02488(11) -0.3107(3) 0.05257(18) 0.0463 1.0000 Uani .
F78 F 0.06901(14) -0.2170(3) 0.03807(18) 0.0504 1.0000 Uani .
C79 C -0.04106(15) -0.0567(4) 0.1358(3) 0.0479 1.0000 Uani D
F80 F -0.0729(3) -0.0725(7) 0.0735(5) 0.0756 0.5000 Uani D
F81 F -0.0413(3) -0.1412(8) 0.1721(4) 0.0756 0.5000 Uani D
F82 F -0.0479(3) 0.0220(8) 0.1580(4) 0.0756 0.5000 Uani D
F83 F -0.0593(3) 0.0400(8) 0.1099(5) 0.0756 0.5000 Uani D
F84 F -0.0359(3) -0.0613(7) 0.1919(5) 0.0756 0.5000 Uani D
F85 F -0.0683(3) -0.1238(8) 0.0987(4) 0.0756 0.5000 Uani D
H61 H 0.1880 0.3958 0.4112 0.0655 1.0000 Uiso .
H62 H 0.2192 0.2937 0.4304 0.0655 1.0000 Uiso .
H63 H 0.1674 0.2823 0.4087 0.0655 1.0000 Uiso .
H11 H 0.1650 0.3736 0.1586 0.0395 1.0000 Uiso .
H12 H 0.1785 0.3947 0.2340 0.0395 1.0000 Uiso .
H13 H 0.2093 0.3203 0.2192 0.0395 1.0000 Uiso .
H41 H 0.1788 -0.0863 0.2075 0.0352 1.0000 Uiso .
H42 H 0.2195 -0.0081 0.2539 0.0352 1.0000 Uiso .
H43 H 0.1928 -0.0664 0.2833 0.0352 1.0000 Uiso .
H51 H 0.1243 -0.1816 0.3344 0.0426 1.0000 Uiso .
H52 H 0.1346 -0.1914 0.2758 0.0426 1.0000 Uiso .
H53 H 0.0835 -0.1901 0.2583 0.0426 1.0000 Uiso .
H31 H 0.0421 0.1682 0.0273 0.0320 1.0000 Uiso .
H32 H 0.0160 0.1149 0.0592 0.0320 1.0000 Uiso .
H33 H 0.0464 0.0445 0.0414 0.0320 1.0000 Uiso .
H71 H 0.1367 -0.1082 0.0296 0.0704 1.0000 Uiso .
H72 H 0.1833 -0.0577 0.0868 0.0704 1.0000 Uiso .
H73 H 0.1503 0.0080 0.0207 0.0704 1.0000 Uiso .
H81 H 0.0587 0.4703 0.0279 0.0579 1.0000 Uiso .
H82 H 0.0933 0.4916 0.1058 0.0579 1.0000 Uiso .
H83 H 0.0405 0.4791 0.0777 0.0579 1.0000 Uiso .
H21 H 0.0936 0.2499 0.3073 0.0347 1.0000 Uiso .
H22 H 0.0974 0.1262 0.3215 0.0347 1.0000 Uiso .
H23 H 0.0525 0.1740 0.2588 0.0347 1.0000 Uiso .
H321 H 0.2922 0.0567 0.4557 0.0379 1.0000 Uiso .
H121 H 0.2130 0.2555 0.0462 0.0433 1.0000 Uiso .
H521 H 0.0028 0.4872 0.1934 0.0391 1.0000 Uiso .
H721 H -0.0084 -0.2038 0.0967 0.0321 1.0000 Uiso .
H70 H 0.1161 -0.0513 0.0868 0.0500 1.0000 Uiso .
H50 H 0.1376 -0.0230 0.3162 0.0500 1.0000 Uiso .
H60 H 0.1500 0.3333 0.3072 0.0500 1.0000 Uiso .
H80 H 0.0773 0.3235 0.0545 0.0500 1.0000 Uiso .

loop_
_atom_site_aniso_label
_atom_site_aniso_U_11
_atom_site_aniso_U_22
_atom_site_aniso_U_33
_atom_site_aniso_U_23
_atom_site_aniso_U_13
_atom_site_aniso_U_12
Ni1 0.0187(3) 0.0179(3) 0.0200(3) -0.0024(2) 0.0112(2) -0.0013(2)
Ni2 0.0193(3) 0.0221(3) 0.0180(3) -0.0003(2) 0.0086(2) -0.0022(2)
Ni3 0.0216(3) 0.0179(3) 0.0198(3) -0.0012(2) 0.0103(2) 0.0006(2)
Ni4 0.0223(3) 0.0228(3) 0.0214(3) 0.0003(2) 0.0139(2) -0.0003(2)
O1 0.0217(15) 0.0174(16) 0.0222(15) -0.0033(12) 0.0124(13) -0.0044(12)
C1 0.033(3) 0.029(3) 0.032(3) -0.006(2) 0.018(2) -0.011(2)
O2 0.0211(15) 0.0173(15) 0.0222(15) -0.0004(12) 0.0138(13) 0.0000(12)
C2 0.029(2) 0.024(2) 0.028(2) -0.003(2) 0.021(2) -0.0022(19)
O3 0.0209(15) 0.0176(15) 0.0179(14) 0.0002(12) 0.0090(12) 0.0003(12)
C3 0.028(2) 0.034(3) 0.022(2) -0.005(2) 0.011(2) -0.002(2)
O4 0.0201(15) 0.0204(16) 0.0224(15) 0.0001(13) 0.0117(13) 0.0010(12)
C4 0.029(2) 0.025(2) 0.031(2) 0.001(2) 0.016(2) 0.007(2)
O5 0.0273(17) 0.0237(17) 0.0257(16) 0.0012(14) 0.0146(14) -0.0008(13)
C5 0.037(3) 0.026(3) 0.039(3) 0.005(2) 0.019(2) -0.001(2)
O6 0.0333(19) 0.0312(19) 0.0261(17) -0.0085(15) 0.0095(15) -0.0029(16)
C6 0.068(4) 0.054(4) 0.029(3) -0.013(3) 0.016(3) 0.004(3)
O7 0.042(2) 0.0265(18) 0.0363(19) -0.0091(16) 0.0279(17) -0.0056(15)
C7 0.062(4) 0.045(4) 0.053(4) -0.006(3) 0.046(3) -0.001(3)
O8 0.045(2) 0.0230(18) 0.0267(17) 0.0063(14) 0.0214(16) 0.0054(15)
C8 0.059(4) 0.021(3) 0.051(4) 0.011(2) 0.030(3) 0.013(2)
O10 0.0269(17) 0.034(2) 0.0325(18) 0.0003(15) 0.0212(15) -0.0004(14)
C11 0.034(3) 0.032(3) 0.031(2) -0.010(2) 0.023(2) -0.008(2)
C12 0.044(3) 0.039(3) 0.032(3) -0.005(2) 0.026(2) -0.012(3)
C13 0.041(3) 0.028(3) 0.028(2) -0.004(2) 0.024(2) -0.009(2)
O14 0.0334(18) 0.0283(18) 0.0297(17) 0.0008(15) 0.0217(15) -0.0031(15)
C15 0.046(3) 0.043(3) 0.026(3) 0.003(2) 0.019(2) -0.010(3)
F16 0.053(2) 0.094(4) 0.052(2) 0.037(2) 0.009(2) -0.012(2)
F17 0.092(3) 0.035(2) 0.068(3) 0.009(2) 0.007(2) -0.013(2)
F18 0.150(5) 0.124(5) 0.069(3) 0.050(3) 0.088(4) 0.063(4)
C19 0.035(3) 0.060(4) 0.041(3) -0.006(3) 0.025(3) -0.005(3)
F20 0.043(2) 0.101(4) 0.064(3) 0.005(2) 0.040(2) -0.009(2)
F21 0.045(2) 0.061(3) 0.133(4) 0.007(3) 0.051(3) 0.011(2)
F22 0.0326(19) 0.146(5) 0.046(2) -0.030(3) 0.0185(17) -0.024(2)
O30 0.0215(16) 0.0332(19) 0.0258(17) 0.0007(15) 0.0111(14) -0.0040(14)
C31 0.024(2) 0.027(3) 0.026(2) 0.001(2) 0.008(2) -0.0016(19)
C32 0.030(3) 0.037(3) 0.027(2) 0.004(2) 0.007(2) -0.002(2)
C33 0.035(3) 0.029(3) 0.020(2) 0.002(2) 0.011(2) 0.001(2)
O34 0.0284(17) 0.0296(18) 0.0204(15) 0.0004(14) 0.0111(14) -0.0023(14)
C35 0.048(3) 0.046(3) 0.021(2) 0.005(2) 0.012(2) -0.008(3)
F36 0.074(3) 0.093(3) 0.047(2) 0.010(2) 0.046(2) 0.004(2)
F37 0.057(2) 0.079(3) 0.046(2) 0.034(2) 0.0247(19) 0.020(2)
F38 0.101(4) 0.083(3) 0.037(2) 0.018(2) 0.009(2) -0.052(3)
C39 0.028(3) 0.045(4) 0.052(4) 0.007(3) 0.013(3) 0.000(2)
F40 0.0291(16) 0.052(2) 0.062(2) 0.0147(18) 0.0199(16) -0.0054(15)
F41 0.030(2) 0.159(5) 0.061(3) 0.046(3) -0.0074(19) -0.029(3)
F42 0.069(3) 0.056(3) 0.226(7) -0.023(4) 0.105(4) -0.002(2)
O50 0.0308(18) 0.0212(17) 0.0307(18) -0.0042(14) 0.0152(15) -0.0006(14)
C51 0.041(3) 0.023(2) 0.026(2) 0.000(2) 0.022(2) 0.002(2)
C52 0.036(3) 0.033(3) 0.032(3) -0.002(2) 0.022(2) 0.007(2)
C53 0.029(2) 0.028(3) 0.021(2) 0.0044(19) 0.012(2) 0.0009(19)
O54 0.0245(17) 0.0280(18) 0.0290(17) -0.0015(15) 0.0148(14) 0.0028(14)
C55 0.033(3) 0.034(3) 0.032(3) 0.004(2) 0.019(2) 0.012(2)
F56 0.0295(16) 0.043(2) 0.068(2) -0.0027(18) 0.0225(16) -0.0043(14)
F57 0.0385(18) 0.068(3) 0.0340(17) 0.0153(17) 0.0125(15) 0.0075(17)
F58 0.0367(18) 0.077(3) 0.054(2) -0.017(2) 0.0297(17) 0.0063(18)
C59 0.055(4) 0.029(3) 0.055(4) -0.010(3) 0.039(3) -0.006(3)
F60 0.061(2) 0.049(2) 0.078(3) -0.032(2) 0.042(2) -0.0004(19)
F61 0.054(2) 0.053(2) 0.045(2) -0.0240(18) 0.0220(18) -0.0143(18)
F62 0.128(4) 0.034(2) 0.086(3) -0.014(2) 0.080(3) -0.028(2)
O70 0.0243(16) 0.0282(18) 0.0310(17) -0.0076(15) 0.0185(14) -0.0031(14)
C71 0.023(2) 0.028(3) 0.026(2) -0.002(2) 0.0111(19) -0.0012(19)
C72 0.023(2) 0.029(3) 0.025(2) -0.006(2) 0.0103(19) -0.0059(19)
C73 0.021(2) 0.026(2) 0.021(2) -0.0016(18) 0.0094(18) -0.0023(18)
O74 0.0282(17) 0.0224(17) 0.0268(16) -0.0066(14) 0.0174(14) -0.0008(13)
C75 0.030(3) 0.028(3) 0.029(2) -0.010(2) 0.013(2) -0.003(2)
F76 0.0356(17) 0.0306(17) 0.051(2) -0.0042(15) 0.0163(15) 0.0101(14)
F77 0.0345(17) 0.0332(18) 0.062(2) -0.0241(16) 0.0188(16) -0.0063(14)
F78 0.076(3) 0.047(2) 0.047(2) -0.0131(17) 0.046(2) -0.0019(19)
C79 0.040(3) 0.046(4) 0.055(4) -0.029(3) 0.024(3) -0.011(3)
F80 0.0743(10) 0.0743(10) 0.0743(10) -0.0057(10) 0.0363(10) -0.0057(10)
F81 0.0743(10) 0.0743(10) 0.0743(10) -0.0057(10) 0.0363(10) -0.0057(10)
F82 0.0743(10) 0.0743(10) 0.0743(10) -0.0057(10) 0.0363(10) -0.0057(10)
F83 0.0743(10) 0.0743(10) 0.0743(10) -0.0057(10) 0.0363(10) -0.0057(10)
F84 0.0743(10) 0.0743(10) 0.0743(10) -0.0057(10) 0.0363(10) -0.0057(10)
F85 0.0743(10) 0.0743(10) 0.0743(10) -0.0057(10) 0.0363(10) -0.0057(10)

loop_
_atom_type_symbol
_atom_type_scat_dispersion_real
_atom_type_scat_dispersion_imag
_atom_type_scat_Cromer_Mann_a1
_atom_type_scat_Cromer_Mann_b1
_atom_type_scat_Cromer_Mann_a2
_atom_type_scat_Cromer_Mann_b2
_atom_type_scat_Cromer_Mann_a3
_atom_type_scat_Cromer_Mann_b3
_atom_type_scat_Cromer_Mann_a4
_atom_type_scat_Cromer_Mann_b4
_atom_type_scat_Cromer_Mann_c
_atom_type_scat_source
C 0.0033 0.0016 2.3100 20.8439 1.0200 10.2075 1.5886 0.5687 0.8650 51.6512 0.2156 'International Tables Vol C 4.2.6.8 and 6.1.1.4'
H 0.0000 0.0000 0.4930 10.5109 0.3229 26.1257 0.1402 3.1424 0.0408 57.7998 0.0030 'International Tables Vol C 4.2.6.8 and 6.1.1.4'
O 0.0106 0.0060 3.0485 13.2771 2.2868 5.7011 1.5463 0.3239 0.8670 32.9089 0.2508 'International Tables Vol C 4.2.6.8 and 6.1.1.4'
F 0.0171 0.0103 3.5392 10.2825 2.6412 4.2944 1.5170 0.2615 1.0243 26.1476 0.2776 'International Tables Vol C 4.2.6.8 and 6.1.1.4'
Ni 0.3393 1.1124 12.8376 3.8785 7.2920 0.2565 4.4438 12.1763 2.3800 66.3421 1.0341 'International Tables Vol C 4.2.6.8 and 6.1.1.4'

loop_
_geom_angle_atom_site_label_1
_geom_angle_atom_site_label_2
_geom_angle_atom_site_label_3
_geom_angle
_geom_angle_publ_flag
O2 Ni1 O3 81.65(12) yes
O2 Ni1 O4 83.52(13) yes
O3 Ni1 O4 82.99(13) yes
O2 Ni1 O5 89.97(14) yes
O3 Ni1 O5 170.73(13) yes
O4 Ni1 O5 92.19(14) yes
O2 Ni1 O70 95.15(14) yes
O3 Ni1 O70 96.08(14) yes
O4 Ni1 O70 178.47(13) yes
O5 Ni1 O70 88.57(15) yes
O2 Ni1 O74 173.90(13) yes
O3 Ni1 O74 93.70(14) yes
O4 Ni1 O74 92.02(14) yes
O5 Ni1 O74 94.37(13) yes
O70 Ni1 O74 89.24(14) yes
O1 Ni2 O2 83.56(13) yes
O1 Ni2 O4 81.58(12) yes
O2 Ni2 O4 83.51(13) yes
O1 Ni2 O6 90.92(14) yes
O2 Ni2 O6 91.31(14) yes
O4 Ni2 O6 171.30(13) yes
O1 Ni2 O30 94.63(14) yes
O2 Ni2 O30 178.06(13) yes
O4 Ni2 O30 95.56(14) yes
O6 Ni2 O30 89.41(15) yes
O1 Ni2 O34 173.77(13) yes
O2 Ni2 O34 92.41(14) yes
O4 Ni2 O34 93.27(14) yes
O6 Ni2 O34 93.93(14) yes
O30 Ni2 O34 89.34(15) yes
O1 Ni3 O2 83.05(13) yes
O1 Ni3 O3 83.15(13) yes
O2 Ni3 O3 81.60(13) yes
O1 Ni3 O8 91.90(15) yes
O2 Ni3 O8 169.99(13) yes
O3 Ni3 O8 89.24(14) yes
O1 Ni3 O50 92.02(14) yes
O2 Ni3 O50 93.02(14) yes
O3 Ni3 O50 173.15(13) yes
O8 Ni3 O50 95.80(14) yes
O1 Ni3 O54 178.78(13) yes
O2 Ni3 O54 97.62(14) yes
O3 Ni3 O54 95.93(14) yes
O8 Ni3 O54 87.28(16) yes
O50 Ni3 O54 88.96(15) yes
O1 Ni4 O3 83.01(13) yes
O1 Ni4 O4 81.40(13) yes
O3 Ni4 O4 82.99(13) yes
O1 Ni4 O7 170.12(13) yes
O3 Ni4 O7 88.67(14) yes
O4 Ni4 O7 92.34(14) yes
O1 Ni4 O10 96.94(14) yes
O3 Ni4 O10 178.43(13) yes
O4 Ni4 O10 95.44(14) yes
O7 Ni4 O10 91.23(16) yes
O1 Ni4 O14 92.95(14) yes
O3 Ni4 O14 92.78(14) yes
O4 Ni4 O14 173.29(13) yes
O7 Ni4 O14 92.76(14) yes
O10 Ni4 O14 88.80(15) yes
Ni3 O1 Ni4 95.89(13) yes
Ni3 O1 Ni2 96.04(14) yes
Ni4 O1 Ni2 98.43(14) yes
Ni3 O1 C1 122.4(3) yes
Ni4 O1 C1 119.5(3) yes
Ni2 O1 C1 119.0(3) yes
O1 C1 H11 110.0 no
O1 C1 H12 109.7 no
H11 C1 H12 109.1 no
O1 C1 H13 109.8 no
H11 C1 H13 109.4 no
H12 C1 H13 108.9 no
Ni3 O2 Ni2 96.20(14) yes
Ni3 O2 Ni1 98.00(14) yes
Ni2 O2 Ni1 96.17(14) yes
Ni3 O2 C2 118.7(3) yes
Ni2 O2 C2 122.5(3) yes
Ni1 O2 C2 119.7(3) yes
O2 C2 H21 110.6 no
O2 C2 H22 110.0 no
H21 C2 H22 108.5 no
O2 C2 H23 110.5 no
H21 C2 H23 109.0 no
H22 C2 H23 108.3 no
Ni4 O3 Ni1 96.57(14) yes
Ni4 O3 Ni3 96.63(14) yes
Ni1 O3 Ni3 98.32(14) yes
Ni4 O3 C3 121.6(3) yes
Ni1 O3 C3 119.3(3) yes
Ni3 O3 C3 119.2(3) yes
O3 C3 H31 110.2 no
O3 C3 H32 109.9 no
H31 C3 H32 109.3 no
O3 C3 H33 109.6 no
H31 C3 H33 109.2 no
H32 C3 H33 108.6 no
Ni1 O4 Ni2 95.58(14) yes
Ni1 O4 Ni4 96.26(14) yes
Ni2 O4 Ni4 98.25(14) yes
Ni1 O4 C4 121.9(3) yes
Ni2 O4 C4 120.3(3) yes
Ni4 O4 C4 118.9(3) yes
O4 C4 H41 110.3 no
O4 C4 H42 110.0 no
H41 C4 H42 108.5 no
O4 C4 H43 110.2 no
H41 C4 H43 109.2 no
H42 C4 H43 108.6 no
Ni1 O5 C5 125.9(3) yes
Ni1 O5 H50 109.5 no
C5 O5 H50 110.7 no
O5 C5 H51 110.3 no
O5 C5 H52 110.5 no
H51 C5 H52 109.1 no
O5 C5 H53 109.7 no
H51 C5 H53 108.4 no
H52 C5 H53 108.8 no
Ni2 O6 C6 128.0(4) yes
Ni2 O6 H60 97.4 no
C6 O6 H60 111.7 no
O6 C6 H61 111.0 no
O6 C6 H62 109.7 no
H61 C6 H62 108.5 no
O6 C6 H63 110.7 no
H61 C6 H63 109.0 no
H62 C6 H63 107.8 no
Ni4 O7 C7 129.0(4) yes
Ni4 O7 H70 124.5 no
C7 O7 H70 103.1 no
O7 C7 H71 110.6 no
O7 C7 H72 110.4 no
H71 C7 H72 109.9 no
O7 C7 H73 108.9 no
H71 C7 H73 108.2 no
H72 C7 H73 108.8 no
Ni3 O8 C8 128.2(3) yes
Ni3 O8 H80 125.0 no
C8 O8 H80 103.9 no
O8 C8 H81 110.0 no
O8 C8 H82 109.9 no
H81 C8 H82 108.5 no
O8 C8 H83 110.5 no
H81 C8 H83 108.6 no
H82 C8 H83 109.2 no
Ni4 O10 C11 126.8(3) yes
O10 C11 C12 127.8(5) yes
O10 C11 C19 113.2(5) yes
C12 C11 C19 119.0(5) yes
C11 C12 C13 123.0(5) yes
C11 C12 H121 118.6 no
C13 C12 H121 118.4 no
C12 C13 O14 128.4(5) yes
C12 C13 C15 117.6(5) yes
O14 C13 C15 114.0(5) yes
C13 O14 Ni4 124.9(3) yes
C13 C15 F16 112.4(5) yes
C13 C15 F17 109.9(5) yes
F16 C15 F17 105.2(6) yes
C13 C15 F18 113.1(5) yes
F16 C15 F18 107.8(5) yes
F17 C15 F18 108.0(6) yes
C11 C19 F20 113.5(5) yes
C11 C19 F21 110.7(5) yes
F20 C19 F21 105.7(5) yes
C11 C19 F22 110.9(5) yes
F20 C19 F22 106.9(5) yes
F21 C19 F22 108.9(6) yes
Ni2 O30 C31 125.8(3) yes
O30 C31 C32 128.8(5) yes
O30 C31 C39 114.5(5) yes
C32 C31 C39 116.6(5) yes
C31 C32 C33 122.4(5) yes
C31 C32 H321 119.0 no
C33 C32 H321 118.7 no
C32 C33 O34 128.5(5) yes
C32 C33 C35 118.5(5) yes
O34 C33 C35 113.0(5) yes
C33 O34 Ni2 125.0(3) yes
C33 C35 F36 110.3(5) yes
C33 C35 F37 113.7(5) yes
F36 C35 F37 106.2(5) yes
C33 C35 F38 111.1(4) yes
F36 C35 F38 107.1(6) yes
F37 C35 F38 108.1(6) yes
C31 C39 F40 112.0(5) yes
C31 C39 F41 112.5(6) yes
F40 C39 F41 107.6(5) yes
C31 C39 F42 109.6(5) yes
F40 C39 F42 106.9(6) yes
F41 C39 F42 107.9(6) yes
Ni3 O50 C51 125.1(3) yes
O50 C51 C52 128.6(5) yes
O50 C51 C59 112.4(5) yes
C52 C51 C59 119.0(5) yes
C51 C52 C53 122.9(5) yes
C51 C52 H521 118.7 no
C53 C52 H521 118.4 no
C52 C53 O54 127.7(5) yes
C52 C53 C55 118.2(5) yes
O54 C53 C55 114.1(4) yes
C53 O54 Ni3 125.8(3) yes
C53 C55 F56 113.2(4) yes
C53 C55 F57 109.6(4) yes
F56 C55 F57 107.1(5) yes
C53 C55 F58 112.2(4) yes
F56 C55 F58 107.5(5) yes
F57 C55 F58 107.0(4) yes
C51 C59 F60 113.9(5) yes
C51 C59 F61 112.0(5) yes
F60 C59 F61 107.2(5) yes
C51 C59 F62 109.4(5) yes
F60 C59 F62 107.7(5) yes
F61 C59 F62 106.3(5) yes
Ni1 O70 C71 125.7(3) yes
O70 C71 C72 128.7(5) yes
O70 C71 C79 115.2(4) yes
C72 C71 C79 116.2(4) yes
C71 C72 C73 121.8(4) yes
C71 C72 H721 118.5 no
C73 C72 H721 119.7 no
C72 C73 O74 128.5(5) yes
C72 C73 C75 119.0(4) yes
O74 C73 C75 112.5(4) yes
C73 O74 Ni1 125.1(3) yes
C73 C75 F76 110.3(4) yes
C73 C75 F77 114.0(4) yes
F76 C75 F77 107.4(4) yes
C73 C75 F78 110.0(4) yes
F76 C75 F78 107.1(4) yes
F77 C75 F78 107.8(4) yes
C71 C79 F80 110.2(5) yes
C71 C79 F81 105.2(5) yes
F80 C79 F81 107.3(4) yes
C71 C79 F82 114.0(5) yes
F80 C79 F82 111.5(4) yes
F81 C79 F82 108.2(4) yes
C71 C79 F83 106.6(5) yes
F80 C79 F83 73.7(5) yes
F81 C79 F83 145.5(6) yes
F82 C79 F83 45.4(4) yes
C71 C79 F84 109.0(5) yes
F80 C79 F84 138.7(6) yes
F81 C79 F84 49.1(5) yes
F82 C79 F84 62.0(5) yes
F83 C79 F84 106.9(4) yes
C71 C79 F85 115.9(6) yes
F80 C79 F85 38.5(4) yes
F81 C79 F85 69.1(5) yes
F82 C79 F85 128.7(6) yes
F83 C79 F85 107.7(4) yes
F84 C79 F85 110.3(4) yes

loop_
_geom_bond_atom_site_label_1
_geom_bond_atom_site_label_2
_geom_bond_distance
_geom_bond_publ_flag
Ni1 O2 2.045(3) yes
Ni1 O3 2.049(3) yes
Ni1 O4 2.061(3) yes
Ni1 O5 2.094(3) yes
Ni1 O70 2.042(4) yes
Ni1 O74 2.046(3) yes
Ni2 O1 2.047(3) yes
Ni2 O2 2.052(4) yes
Ni2 O4 2.055(3) yes
Ni2 O6 2.100(4) yes
Ni2 O30 2.047(4) yes
Ni2 O34 2.056(3) yes
Ni3 O1 2.064(4) yes
Ni3 O2 2.055(3) yes
Ni3 O3 2.041(3) yes
Ni3 O8 2.093(3) yes
Ni3 O50 2.055(3) yes
Ni3 O54 2.051(4) yes
Ni4 O1 2.056(3) yes
Ni4 O3 2.056(4) yes
Ni4 O4 2.054(3) yes
Ni4 O7 2.082(4) yes
Ni4 O10 2.042(4) yes
Ni4 O14 2.072(4) yes
O1 C1 1.438(6) yes
C1 H11 0.999 no
C1 H12 1.006 no
C1 H13 1.002 no
O2 C2 1.427(5) yes
C2 H21 1.001 no
C2 H22 1.010 no
C2 H23 1.005 no
O3 C3 1.440(5) yes
C3 H31 0.997 no
C3 H32 1.005 no
C3 H33 1.006 no
O4 C4 1.441(6) yes
C4 H41 1.003 no
C4 H42 1.010 no
C4 H43 1.001 no
O5 C5 1.432(6) yes
O5 H50 0.904 no
C5 H51 1.005 no
C5 H52 1.000 no
C5 H53 1.008 no
O6 C6 1.417(7) yes
O6 H60 0.863 no
C6 H61 0.998 no
C6 H62 1.014 no
C6 H63 1.007 no
O7 C7 1.431(7) yes
O7 H70 0.839 no
C7 H71 1.001 no
C7 H72 0.994 no
C7 H73 1.015 no
O8 C8 1.422(6) yes
O8 H80 0.906 no
C8 H81 1.010 no
C8 H82 1.002 no
C8 H83 1.001 no
O10 C11 1.246(6) yes
C11 C12 1.405(8) yes
C11 C19 1.542(8) yes
C12 C13 1.391(8) yes
C12 H121 1.008 no
C13 O14 1.268(6) yes
C13 C15 1.545(7) yes
C15 F16 1.329(7) yes
C15 F17 1.311(7) yes
C15 F18 1.307(7) yes
C19 F20 1.337(7) yes
C19 F21 1.316(8) yes
C19 F22 1.313(7) yes
O30 C31 1.239(6) yes
C31 C32 1.412(8) yes
C31 C39 1.550(8) yes
C32 C33 1.389(8) yes
C32 H321 1.008 no
C33 O34 1.269(6) yes
C33 C35 1.537(7) yes
C35 F36 1.318(8) yes
C35 F37 1.332(7) yes
C35 F38 1.330(7) yes
C39 F40 1.318(7) yes
C39 F41 1.312(8) yes
C39 F42 1.327(8) yes
O50 C51 1.267(6) yes
C51 C52 1.387(8) yes
C51 C59 1.535(7) yes
C52 C53 1.408(7) yes
C52 H521 1.009 no
C53 O54 1.256(6) yes
C53 C55 1.540(7) yes
C55 F56 1.323(7) yes
C55 F57 1.337(6) yes
C55 F58 1.340(6) yes
C59 F60 1.333(7) yes
C59 F61 1.325(7) yes
C59 F62 1.337(7) yes
O70 C71 1.237(6) yes
C71 C72 1.419(7) yes
C71 C79 1.574(7) yes
C72 C73 1.393(7) yes
C72 H721 1.014 no
C73 O74 1.269(6) yes
C73 C75 1.538(7) yes
C75 F76 1.331(6) yes
C75 F77 1.327(6) yes
C75 F78 1.335(6) yes
C79 F80 1.333(11) yes
C79 F81 1.406(12) yes
C79 F82 1.235(11) yes
C79 F83 1.400(12) yes
C79 F84 1.261(11) yes
C79 F85 1.258(11) yes

loop_
_geom_hbond_atom_site_label_D
_geom_hbond_atom_site_label_H
_geom_hbond_atom_site_label_A
_geom_hbond_angle_DHA
_geom_hbond_distance_DH
_geom_hbond_distance_HA
_geom_hbond_distance_DA
_geom_hbond_publ_flag
O7 H70 O74 138.2 0.839 2.151 2.833 yes
O5 H50 O34 156.5 0.904 1.981 2.833 yes
O6 H60 O50 161.0 0.863 2.009 2.840 yes
O8 H80 O14 132.2 0.906 2.114 2.805 yes
